data_7017958
loop_
_publ_author_name
'Curley, John J.'
'Bergman, Robert G.'
'Tilley, T. Don'

_publ_section_title
;
 Preparation and physical properties of early-late heterobimetallic
 compounds featuring Ir-M bonds (M = Ti, Zr, Hf).
;
_journal_issue 1
_journal_name_full 'Dalton transactions (Cambridge, England : 2003)'
_journal_page_first 192
_journal_page_last 200
_journal_paper_doi 10.1039/c1dt11753j
_journal_volume 41
_journal_year 2012
_chemical_formula_sum 'C24 H34 Ir N Ti'
_chemical_formula_weight 576.62
_chemical_name_common Cp*Ir(mu-NtBu)TiCp2
_chemical_name_systematic
;
?
;
_space_group_IT_number 14
_symmetry_cell_setting monoclinic
_symmetry_space_group_name_Hall '-P 2yn'
_symmetry_space_group_name_H-M 'P 1 21/n 1'
_atom_sites_solution_hydrogens geom
_atom_sites_solution_primary direct
_atom_sites_solution_secondary difmap
_audit_creation_method SHELXL-97
_cell_angle_alpha 90.00
_cell_angle_beta 96.715(7)
_cell_angle_gamma 90.00
_cell_formula_units_Z 4
_cell_length_a 10.309(5)
_cell_length_b 15.143(7)
_cell_length_c 14.512(7)
_cell_measurement_reflns_used 3135
_cell_measurement_temperature 133(2)
_cell_measurement_theta_max 23.61
_cell_measurement_theta_min 2.69
_cell_volume 2249.9(19)
_computing_structure_refinement 'SHELXL-97 (Sheldrick, 2008)'
_computing_structure_solution 'SHELXS-97 (Sheldrick, 2008)'
_diffrn_ambient_temperature 133(2)
_diffrn_detector_area_resol_mean 8.366
_diffrn_measured_fraction_theta_full 0.996
_diffrn_measured_fraction_theta_max 0.996
_diffrn_measurement_device_type 'Bruker Apex-I CCD'
_diffrn_measurement_method '/f and /w scans'
_diffrn_radiation_monochromator graphite
_diffrn_radiation_source 'fine-focus sealed tube'
_diffrn_radiation_type MoK\a
_diffrn_radiation_wavelength 0.71073
_diffrn_reflns_av_R_equivalents 0.0778
_diffrn_reflns_av_sigmaI/netI 0.0781
_diffrn_reflns_limit_h_max 12
_diffrn_reflns_limit_h_min -11
_diffrn_reflns_limit_k_max 16
_diffrn_reflns_limit_k_min -18
_diffrn_reflns_limit_l_max 17
_diffrn_reflns_limit_l_min -17
_diffrn_reflns_number 17399
_diffrn_reflns_theta_full 25.35
_diffrn_reflns_theta_max 25.35
_diffrn_reflns_theta_min 2.30
_exptl_absorpt_coefficient_mu 6.272
_exptl_absorpt_correction_T_max 0.5728
_exptl_absorpt_correction_T_min 0.3031
_exptl_absorpt_correction_type multi-scan
_exptl_absorpt_process_details SADABS
_exptl_crystal_colour orange
_exptl_crystal_density_diffrn 1.702
_exptl_crystal_density_method 'not measured'
_exptl_crystal_description block
_exptl_crystal_F_000 1136
_exptl_crystal_size_max 0.25
_exptl_crystal_size_mid 0.25
_exptl_crystal_size_min 0.10
_refine_diff_density_max 6.367
_refine_diff_density_min -2.454
_refine_diff_density_rms 0.248
_refine_ls_extinction_method none
_refine_ls_goodness_of_fit_ref 1.092
_refine_ls_hydrogen_treatment constr
_refine_ls_matrix_type full
_refine_ls_number_parameters 252
_refine_ls_number_reflns 4109
_refine_ls_number_restraints 0
_refine_ls_restrained_S_all 1.092
_refine_ls_R_factor_all 0.0948
_refine_ls_R_factor_gt 0.0599
_refine_ls_shift/su_max 0.001
_refine_ls_shift/su_mean 0.000
_refine_ls_structure_factor_coef Fsqd
_refine_ls_weighting_details 'calc w=1/[\s^2^(Fo^2^)+(0.0471P)^2^+43.2616P] where P=(Fo^2^+2Fc^2^)/3'
_refine_ls_weighting_scheme calc
_refine_ls_wR_factor_gt 0.1334
_refine_ls_wR_factor_ref 0.1475
_reflns_number_gt 2961
_reflns_number_total 4109
_reflns_threshold_expression >2sigma(I)
_cod_data_source_file c1dt11753j.txt
_cod_data_source_block Ir-Ti
_cod_depositor_comments
;
The following automatic conversions were performed:

'_symmetry_cell_setting' value 'Monoclinic' changed to 'monoclinic'
according to /home/saulius/struct/CIF-dictionaries/cif_core.dic
dictionary named 'cif_core.dic' version 2.4.1 from 2010-06-29.

Automatic conversion script
Id: cif_fix_values 1715 2011-07-08 13:25:40Z adriana 
;
_cod_original_cell_volume 2250.0(18)
_cod_original_sg_symbol_H-M 'P2(1)/n '
_cod_database_code 7017958

loop_
_symmetry_equiv_pos_as_xyz
'x, y, z'
'-x+1/2, y+1/2, -z+1/2'
'-x, -y, -z'
'x-1/2, -y-1/2, z-1/2'

loop_
_atom_site_label
_atom_site_type_symbol
_atom_site_fract_x
_atom_site_fract_y
_atom_site_fract_z
_atom_site_U_iso_or_equiv
_atom_site_adp_type
_atom_site_occupancy
_atom_site_symmetry_multiplicity
_atom_site_calc_flag
_atom_site_refinement_flags
Ir1 Ir 0.20111(5) 0.21756(3) 0.98528(3) 0.02207(17) Uani 1 1 d .
Ti1 Ti 0.0403(2) 0.28815(16) 1.08320(14) 0.0230(5) Uani 1 1 d .
N1 N 0.1449(10) 0.1780(7) 1.0960(7) 0.027(2) Uani 1 1 d .
C41 C 0.1790(14) 0.1049(9) 1.1587(9) 0.032(3) Uani 1 1 d .
C411 C 0.3202(15) 0.1189(12) 1.2020(11) 0.056(5) Uani 1 1 d .
H41A H 0.3769 0.1250 1.1527 0.084 Uiso 1 1 calc R
H41B H 0.3486 0.0681 1.2411 0.084 Uiso 1 1 calc R
H41C H 0.3255 0.1726 1.2400 0.084 Uiso 1 1 calc R
C412 C 0.0881(16) 0.1011(12) 1.2351(10) 0.052(4) Uani 1 1 d .
H41D H 0.0857 0.1591 1.2648 0.077 Uiso 1 1 calc R
H41E H 0.1206 0.0569 1.2815 0.077 Uiso 1 1 calc R
H41F H -0.0001 0.0848 1.2077 0.077 Uiso 1 1 calc R
C413 C 0.1647(17) 0.0192(9) 1.1031(10) 0.046(4) Uani 1 1 d .
H41G H 0.0738 0.0124 1.0757 0.068 Uiso 1 1 calc R
H41H H 0.1894 -0.0308 1.1443 0.068 Uiso 1 1 calc R
H41I H 0.2218 0.0211 1.0537 0.068 Uiso 1 1 calc R
C11 C 0.3628(13) 0.2773(10) 0.9198(9) 0.034(3) Uani 1 1 d .
C111 C 0.4520(16) 0.3463(13) 0.9616(11) 0.058(5) Uani 1 1 d .
H11A H 0.5237 0.3545 0.9237 0.087 Uiso 1 1 calc R
H11B H 0.4874 0.3284 1.0245 0.087 Uiso 1 1 calc R
H11C H 0.4040 0.4020 0.9645 0.087 Uiso 1 1 calc R
C12 C 0.3918(13) 0.1819(10) 0.9262(9) 0.035(3) Uani 1 1 d .
C121 C 0.5125(15) 0.1411(15) 0.9796(12) 0.071(6) Uani 1 1 d .
H12A H 0.4960 0.0786 0.9913 0.107 Uiso 1 1 calc R
H12B H 0.5331 0.1720 1.0388 0.107 Uiso 1 1 calc R
H12C H 0.5863 0.1463 0.9431 0.107 Uiso 1 1 calc R
C13 C 0.2910(13) 0.1375(9) 0.8751(9) 0.031(3) Uani 1 1 d .
C131 C 0.2772(19) 0.0378(10) 0.8612(12) 0.057(5) Uani 1 1 d .
H13A H 0.3453 0.0075 0.9022 0.086 Uiso 1 1 calc R
H13B H 0.2863 0.0230 0.7965 0.086 Uiso 1 1 calc R
H13C H 0.1910 0.0188 0.8759 0.086 Uiso 1 1 calc R
C14 C 0.1970(12) 0.2018(10) 0.8363(9) 0.031(3) Uani 1 1 d .
C141 C 0.0784(14) 0.1793(13) 0.7690(9) 0.050(4) Uani 1 1 d .
H14A H 0.0177 0.2293 0.7642 0.075 Uiso 1 1 calc R
H14B H 0.0350 0.1272 0.7913 0.075 Uiso 1 1 calc R
H14C H 0.1056 0.1667 0.7078 0.075 Uiso 1 1 calc R
C15 C 0.2472(13) 0.2833(10) 0.8572(9) 0.031(3) Uani 1 1 d .
C151 C 0.1884(18) 0.3720(11) 0.8226(11) 0.054(5) Uani 1 1 d .
H15A H 0.2274 0.3904 0.7672 0.080 Uiso 1 1 calc R
H15B H 0.2064 0.4166 0.8713 0.080 Uiso 1 1 calc R
H15C H 0.0938 0.3656 0.8071 0.080 Uiso 1 1 calc R
C21 C 0.0416(16) 0.3935(10) 1.2051(10) 0.045(4) Uani 1 1 d .
H21 H -0.0310 0.3926 1.2398 0.054 Uiso 1 1 calc R
C22 C 0.0528(15) 0.4419(9) 1.1249(10) 0.039(4) Uani 1 1 d .
H22 H -0.0101 0.4823 1.0964 0.047 Uiso 1 1 calc R
C23 C 0.1720(15) 0.4210(10) 1.0935(10) 0.041(4) Uani 1 1 d .
H23 H 0.2015 0.4423 1.0380 0.049 Uiso 1 1 calc R
C24 C 0.2397(15) 0.3646(10) 1.1556(10) 0.041(4) Uani 1 1 d .
H24 H 0.3253 0.3426 1.1520 0.049 Uiso 1 1 calc R
C25 C 0.1612(15) 0.3450(10) 1.2251(10) 0.043(4) Uani 1 1 d .
H25 H 0.1830 0.3066 1.2764 0.051 Uiso 1 1 calc R
C31 C -0.1790(14) 0.2473(13) 1.1063(11) 0.048(4) Uani 1 1 d .
H31 H -0.1945 0.2339 1.1680 0.058 Uiso 1 1 calc R
C32 C -0.1904(13) 0.3301(12) 1.0637(12) 0.048(4) Uani 1 1 d .
H32 H -0.2213 0.3822 1.0904 0.057 Uiso 1 1 calc R
C33 C -0.1496(13) 0.3243(11) 0.9770(11) 0.043(4) Uani 1 1 d .
H33 H -0.1428 0.3716 0.9348 0.052 Uiso 1 1 calc R
C34 C -0.1204(12) 0.2372(10) 0.9630(9) 0.036(4) Uani 1 1 d .
H34 H -0.0909 0.2144 0.9081 0.043 Uiso 1 1 calc R
C35 C -0.1402(12) 0.1873(11) 1.0401(10) 0.040(4) Uani 1 1 d .
H35 H -0.1297 0.1252 1.0471 0.048 Uiso 1 1 calc R

loop_
_atom_site_aniso_label
_atom_site_aniso_U_11
_atom_site_aniso_U_22
_atom_site_aniso_U_33
_atom_site_aniso_U_23
_atom_site_aniso_U_13
_atom_site_aniso_U_12
Ir1 0.0225(3) 0.0225(3) 0.0213(2) 0.0008(2) 0.00254(16) 0.0014(3)
Ti1 0.0223(11) 0.0246(13) 0.0221(10) -0.0024(10) 0.0023(8) 0.0006(11)
N1 0.026(6) 0.026(6) 0.028(6) -0.007(5) 0.005(4) -0.004(5)
C41 0.045(9) 0.021(8) 0.030(7) -0.001(6) 0.007(6) -0.005(7)
C411 0.048(10) 0.059(12) 0.053(10) 0.025(9) -0.023(8) 0.004(9)
C412 0.063(11) 0.051(11) 0.040(9) 0.017(8) 0.002(8) -0.008(9)
C413 0.074(12) 0.020(8) 0.043(9) 0.008(7) 0.004(8) 0.001(8)
C11 0.031(7) 0.031(8) 0.041(8) -0.013(7) 0.008(6) 0.005(7)
C111 0.050(10) 0.070(13) 0.059(11) -0.007(10) 0.025(8) -0.014(10)
C12 0.022(7) 0.049(9) 0.035(8) -0.001(7) 0.008(6) 0.006(7)
C121 0.037(10) 0.113(18) 0.064(12) 0.011(12) 0.007(8) 0.024(11)
C13 0.036(8) 0.026(8) 0.034(7) -0.001(6) 0.010(6) -0.004(7)
C131 0.086(13) 0.030(9) 0.063(11) 0.000(8) 0.040(10) -0.001(9)
C14 0.025(7) 0.043(10) 0.027(7) 0.001(6) 0.014(5) -0.014(7)
C141 0.040(9) 0.085(13) 0.025(7) -0.004(8) 0.003(6) -0.015(9)
C15 0.035(7) 0.031(8) 0.031(7) 0.019(7) 0.016(6) 0.003(7)
C151 0.079(12) 0.042(10) 0.044(9) 0.020(8) 0.025(8) 0.018(9)
C21 0.056(10) 0.045(10) 0.036(8) -0.028(7) 0.011(7) 0.000(8)
C22 0.050(9) 0.020(8) 0.046(9) -0.018(6) -0.003(7) 0.011(7)
C23 0.053(10) 0.033(9) 0.039(8) -0.011(7) 0.016(7) -0.022(8)
C24 0.035(8) 0.032(9) 0.051(9) -0.016(7) -0.011(7) -0.005(7)
C25 0.061(10) 0.028(8) 0.034(8) -0.010(7) -0.014(7) -0.001(8)
C31 0.027(8) 0.077(13) 0.042(9) -0.001(8) 0.004(7) -0.001(8)
C32 0.020(7) 0.049(11) 0.071(11) -0.019(9) -0.009(7) -0.006(8)
C33 0.022(8) 0.048(11) 0.056(10) 0.011(8) -0.009(7) 0.004(7)
C34 0.014(6) 0.056(11) 0.035(7) -0.014(7) -0.003(5) -0.006(7)
C35 0.019(7) 0.044(9) 0.057(10) 0.002(7) -0.003(6) -0.015(7)

loop_
_atom_type_symbol
_atom_type_description
_atom_type_scat_dispersion_real
_atom_type_scat_dispersion_imag
_atom_type_scat_source
C C 0.0033 0.0016 'International Tables Vol C Tables 4.2.6.8 and 6.1.1.4'
H H 0.0000 0.0000 'International Tables Vol C Tables 4.2.6.8 and 6.1.1.4'
N N 0.0061 0.0033 'International Tables Vol C Tables 4.2.6.8 and 6.1.1.4'
Ti Ti 0.2776 0.4457 'International Tables Vol C Tables 4.2.6.8 and 6.1.1.4'
Ir Ir -1.4442 7.9887 'International Tables Vol C Tables 4.2.6.8 and 6.1.1.4'

loop_
_geom_angle_atom_site_label_1
_geom_angle_atom_site_label_2
_geom_angle_atom_site_label_3
_geom_angle
N1 Ir1 C14 148.1(5)
N1 Ir1 C11 145.8(5)
C14 Ir1 C11 62.9(5)
N1 Ir1 C15 170.6(5)
C14 Ir1 C15 36.1(5)
C11 Ir1 C15 37.4(5)
N1 Ir1 C13 128.6(5)
C14 Ir1 C13 37.6(5)
C11 Ir1 C13 61.8(5)
C15 Ir1 C13 60.4(5)
N1 Ir1 C12 127.6(5)
C14 Ir1 C12 61.3(5)
C11 Ir1 C12 38.2(5)
C15 Ir1 C12 61.0(5)
C13 Ir1 C12 35.0(5)
N1 Ir1 Ti1 50.6(3)
C14 Ir1 Ti1 131.7(4)
C11 Ir1 Ti1 130.0(4)
C15 Ir1 Ti1 120.0(4)
C13 Ir1 Ti1 163.3(4)
C12 Ir1 Ti1 161.7(4)
N1 Ti1 C21 122.6(5)
N1 Ti1 C34 96.9(5)
C21 Ti1 C34 134.6(5)
N1 Ti1 C31 106.3(6)
C21 Ti1 C31 89.6(6)
C34 Ti1 C31 55.6(5)
N1 Ti1 C22 141.1(5)
C21 Ti1 C22 33.8(5)
C34 Ti1 C22 120.5(5)
C31 Ti1 C22 103.7(6)
N1 Ti1 C33 130.1(5)
C21 Ti1 C33 104.9(6)
C34 Ti1 C33 33.3(5)
C31 Ti1 C33 56.0(5)
C22 Ti1 C33 87.5(5)
N1 Ti1 C23 113.4(5)
C21 Ti1 C23 56.2(5)
C34 Ti1 C23 130.5(5)
C31 Ti1 C23 137.3(6)
C22 Ti1 C23 33.6(5)
C33 Ti1 C23 105.0(6)
N1 Ti1 C35 83.5(5)
C21 Ti1 C35 123.3(5)
C34 Ti1 C35 33.4(5)
C31 Ti1 C35 34.0(5)
C22 Ti1 C35 133.6(5)
C33 Ti1 C35 55.8(5)
C23 Ti1 C35 160.8(6)
N1 Ti1 C25 90.0(5)
C21 Ti1 C25 34.6(5)
C34 Ti1 C25 166.9(5)
C31 Ti1 C25 111.7(5)
C22 Ti1 C25 55.8(5)
C33 Ti1 C25 139.3(6)
C23 Ti1 C25 55.0(5)
C35 Ti1 C25 137.7(5)
N1 Ti1 C32 137.7(5)
C21 Ti1 C32 80.4(5)
C34 Ti1 C32 54.4(5)
C31 Ti1 C32 33.5(5)
C22 Ti1 C32 78.5(5)
C33 Ti1 C32 32.9(5)
C23 Ti1 C32 108.8(6)
C35 Ti1 C32 55.2(5)
C25 Ti1 C32 113.6(5)
N1 Ti1 C24 86.4(5)
C21 Ti1 C24 56.0(5)
C34 Ti1 C24 158.2(5)
C31 Ti1 C24 143.7(5)
C22 Ti1 C24 54.9(5)
C33 Ti1 C24 137.4(6)
C23 Ti1 C24 32.5(5)
C35 Ti1 C24 166.5(5)
C25 Ti1 C24 33.0(5)
C32 Ti1 C24 132.4(5)
N1 Ti1 Ir1 46.8(3)
C21 Ti1 Ir1 138.6(4)
C34 Ti1 Ir1 84.1(3)
C31 Ti1 Ir1 130.9(4)
C22 Ti1 Ir1 121.9(4)
C33 Ti1 Ir1 105.8(4)
C23 Ti1 Ir1 89.2(4)
C35 Ti1 Ir1 97.0(4)
C25 Ti1 Ir1 108.6(4)
C32 Ti1 Ir1 137.2(4)
C24 Ti1 Ir1 82.6(4)
C41 N1 Ir1 135.0(9)
C41 N1 Ti1 142.2(8)
Ir1 N1 Ti1 82.6(4)
N1 C41 C413 108.4(10)
N1 C41 C411 107.5(11)
C413 C41 C411 111.3(13)
N1 C41 C412 111.0(12)
C413 C41 C412 108.7(12)
C411 C41 C412 109.9(12)
C15 C11 C111 131.1(15)
C15 C11 C12 104.6(12)
C111 C11 C12 123.7(13)
C15 C11 Ir1 71.4(7)
C111 C11 Ir1 125.4(9)
C12 C11 Ir1 74.3(8)
C13 C12 C11 108.0(12)
C13 C12 C121 126.7(16)
C11 C12 C121 125.4(15)
C13 C12 Ir1 72.0(8)
C11 C12 Ir1 67.5(7)
C121 C12 Ir1 126.2(10)
C12 C13 C14 108.1(13)
C12 C13 C131 127.3(15)
C14 C13 C131 124.6(14)
C12 C13 Ir1 73.0(8)
C14 C13 Ir1 66.8(7)
C131 C13 Ir1 125.2(9)
C15 C14 C13 107.8(12)
C15 C14 C141 127.4(14)
C13 C14 C141 123.8(14)
C15 C14 Ir1 73.5(7)
C13 C14 Ir1 75.6(7)
C141 C14 Ir1 126.0(8)
C14 C15 C11 110.8(13)
C14 C15 C151 126.7(13)
C11 C15 C151 122.5(14)
C14 C15 Ir1 70.4(7)
C11 C15 Ir1 71.2(7)
C151 C15 Ir1 123.7(9)
C22 C21 C25 106.6(13)
C22 C21 Ti1 74.1(8)
C25 C21 Ti1 74.8(8)
C21 C22 C23 108.4(14)
C21 C22 Ti1 72.1(8)
C23 C22 Ti1 73.8(8)
C24 C23 C22 109.0(14)
C24 C23 Ti1 76.2(9)
C22 C23 Ti1 72.5(8)
C23 C24 C25 108.3(14)
C23 C24 Ti1 71.3(8)
C25 C24 Ti1 71.7(8)
C24 C25 C21 107.6(14)
C24 C25 Ti1 75.4(8)
C21 C25 Ti1 70.5(7)
C32 C31 C35 107.0(14)
C32 C31 Ti1 74.9(9)
C35 C31 Ti1 74.0(8)
C33 C32 C31 109.2(15)
C33 C32 Ti1 72.1(9)
C31 C32 Ti1 71.7(9)
C34 C33 C32 107.0(15)
C34 C33 Ti1 72.6(8)
C32 C33 Ti1 75.0(9)
C33 C34 C35 110.4(14)
C33 C34 Ti1 74.1(8)
C35 C34 Ti1 75.0(8)
C34 C35 C31 106.2(15)
C34 C35 Ti1 71.6(8)
C31 C35 Ti1 72.0(8)

loop_
_geom_bond_atom_site_label_1
_geom_bond_atom_site_label_2
_geom_bond_distance
Ir1 N1 1.869(10)
Ir1 C14 2.171(12)
Ir1 C11 2.207(14)
Ir1 C15 2.209(11)
Ir1 C13 2.287(13)
Ir1 C12 2.299(13)
Ir1 Ti1 2.542(2)
Ti1 N1 1.982(11)
Ti1 C21 2.381(13)
Ti1 C34 2.389(13)
Ti1 C31 2.405(15)
Ti1 C22 2.405(14)
Ti1 C33 2.408(14)
Ti1 C23 2.422(14)
Ti1 C35 2.431(14)
Ti1 C25 2.437(13)
Ti1 C32 2.445(15)
Ti1 C24 2.483(14)
N1 C41 1.451(17)
C41 C413 1.525(19)
C41 C411 1.53(2)
C41 C412 1.533(19)
C11 C15 1.415(19)
C11 C111 1.48(2)
C11 C12 1.48(2)
C12 C13 1.379(19)
C12 C121 1.52(2)
C13 C14 1.440(19)
C13 C131 1.53(2)
C14 C15 1.358(19)
C14 C141 1.512(18)
C15 C151 1.533(19)
C21 C22 1.39(2)
C21 C25 1.44(2)
C22 C23 1.40(2)
C23 C24 1.37(2)
C24 C25 1.40(2)
C31 C32 1.40(2)
C31 C35 1.41(2)
C32 C33 1.38(2)
C33 C34 1.37(2)
C34 C35 1.39(2)
